data_7009301
loop_
_publ_author_name
'Xu, Zhiqiang'
'White, Stephen'
'Thompson, Laurence K.'
'Miller, D. O.'
'Ohba, Masaaki'
'\=Okawa, Hisashi'
'Wilson, Claire'
'Howard, Judith A. K.'

_publ_section_title
;
 Extended one- and two-dimensional copper(II) complexes with bridging
 (N--N) diazine ligands: structural and magnetic
 studies&#x200A;&#x2020;
;
_journal_issue 11
_journal_name_full 'Journal of the Chemical Society, Dalton Transactions'
_journal_page_first 1751
_journal_paper_doi 10.1039/a909824k
_journal_year 2000
_chemical_formula_sum 'C12 H12 Cl4 Cu2 N6'
_chemical_formula_weight 509.16
_chemical_name_systematic
; 
 ? 
;
_space_group_IT_number 15
_symmetry_cell_setting monoclinic
_symmetry_space_group_name_Hall '-C 2yc'
_symmetry_space_group_name_H-M 'C 1 2/c 1'
_atom_sites_solution_hydrogens difmap
_atom_sites_solution_primary direct
_atom_sites_solution_secondary difmap
_audit_creation_method SHELXL-97
_cell_angle_alpha 90.00
_cell_angle_beta 116.0370(10)
_cell_angle_gamma 90.00
_cell_formula_units_Z 4
_cell_length_a 15.1727(4)
_cell_length_b 8.3275(2)
_cell_length_c 15.2603(4)
_cell_measurement_reflns_used 930
_cell_measurement_temperature 120(2)
_cell_measurement_theta_max 28.29
_cell_measurement_theta_min 15.75
_cell_volume 1732.46(8)
_computing_cell_refinement 'Bruker SMART'
_computing_data_collection 'Bruker SMART'
_computing_data_reduction 'Bruker SHELXTL'
_computing_molecular_graphics 'Bruker SHELXTL'
_computing_publication_material 'Bruker SHELXTL'
_computing_structure_refinement 'SHELXL-97 (Sheldrick, 1997)'
_computing_structure_solution 'SHELXS-97 (Sheldrick, 1990)'
_diffrn_ambient_temperature 120(2)
_diffrn_measured_fraction_theta_full 0.951
_diffrn_measured_fraction_theta_max 0.930
_diffrn_measurement_device_type 'CCD area detector'
_diffrn_measurement_method 'phi and omega scans'
_diffrn_radiation_monochromator graphite
_diffrn_radiation_source 'fine-focus sealed tube'
_diffrn_radiation_type MoK\a
_diffrn_radiation_wavelength 0.71073
_diffrn_reflns_av_R_equivalents 0.0267
_diffrn_reflns_av_sigmaI/netI 0.0167
_diffrn_reflns_limit_h_max 20
_diffrn_reflns_limit_h_min -21
_diffrn_reflns_limit_k_max 11
_diffrn_reflns_limit_k_min -11
_diffrn_reflns_limit_l_max 21
_diffrn_reflns_limit_l_min -21
_diffrn_reflns_number 10460
_diffrn_reflns_theta_full 30.00
_diffrn_reflns_theta_max 30.31
_diffrn_reflns_theta_min 2.87
_exptl_absorpt_coefficient_mu 3.079
_exptl_absorpt_correction_T_max 0.7276
_exptl_absorpt_correction_T_min 0.3915
_exptl_absorpt_correction_type integration
_exptl_crystal_colour 'dark green'
_exptl_crystal_density_diffrn 1.952
_exptl_crystal_density_method 'not measured'
_exptl_crystal_description block
_exptl_crystal_F_000 1008
_exptl_crystal_size_max 0.28
_exptl_crystal_size_mid 0.16
_exptl_crystal_size_min 0.12
_refine_diff_density_max 0.459
_refine_diff_density_min -0.266
_refine_diff_density_rms 0.064
_refine_ls_extinction_method none
_refine_ls_goodness_of_fit_ref 1.045
_refine_ls_hydrogen_treatment refall
_refine_ls_matrix_type full
_refine_ls_number_parameters 133
_refine_ls_number_reflns 2425
_refine_ls_number_restraints 0
_refine_ls_restrained_S_all 1.045
_refine_ls_R_factor_all 0.0213
_refine_ls_R_factor_gt 0.0185
_refine_ls_shift/su_max 0.010
_refine_ls_shift/su_mean 0.001
_refine_ls_structure_factor_coef Fsqd
_refine_ls_weighting_details 'calc w=1/[\s^2^(Fo^2^)+(0.0247P)^2^+1.6971P] where P=(Fo^2^+2Fc^2^)/3'
_refine_ls_weighting_scheme calc
_refine_ls_wR_factor_gt 0.0464
_refine_ls_wR_factor_ref 0.0475
_reflns_number_gt 2250
_reflns_number_total 2425
_reflns_threshold_expression >2sigma(I)
_cod_data_source_file a909824k.txt
_cod_data_source_block sw6am
_cod_original_sg_symbol_H-M C2/c
_cod_database_code 7009301

loop_
_symmetry_equiv_pos_as_xyz
'x, y, z'
'-x, y, -z+1/2'
'x+1/2, y+1/2, z'
'-x+1/2, y+1/2, -z+1/2'
'-x, -y, -z'
'x, -y, z-1/2'
'-x+1/2, -y+1/2, -z'
'x+1/2, -y+1/2, z-1/2'

loop_
_atom_site_label
_atom_site_type_symbol
_atom_site_fract_x
_atom_site_fract_y
_atom_site_fract_z
_atom_site_U_iso_or_equiv
_atom_site_adp_type
_atom_site_occupancy
_atom_site_symmetry_multiplicity
_atom_site_calc_flag
_atom_site_refinement_flags
_atom_site_disorder_assembly
_atom_site_disorder_group
Cu1 Cu 0.132463(11) 0.338326(19) 0.406141(11) 0.01278(5) Uani 1 1 d . . .
Cl1 Cl 0.17989(2) 0.45666(4) 0.30130(2) 0.01969(8) Uani 1 1 d . . .
Cl2 Cl 0.26098(2) 0.44773(4) 0.53798(2) 0.01631(7) Uani 1 1 d . . .
N1 N 0.05552(8) 0.28739(14) 0.48179(8) 0.0152(2) Uani 1 1 d . . .
N2 N -0.12582(9) 0.07763(15) 0.27424(9) 0.0174(2) Uani 1 1 d . . .
N3 N 0.01463(8) 0.22900(14) 0.30078(7) 0.0127(2) Uani 1 1 d . . .
H2A H -0.1626(16) 0.054(3) 0.2979(16) 0.034(6) Uiso 1 1 d . . .
H2B H -0.1405(14) 0.067(2) 0.2148(16) 0.028(5) Uiso 1 1 d . . .
C1 C 0.07725(11) 0.33504(19) 0.57295(10) 0.0216(3) Uani 1 1 d . . .
H1 H 0.1352(14) 0.390(2) 0.6061(14) 0.026(5) Uiso 1 1 d . . .
C2 C 0.01371(12) 0.3089(2) 0.61538(11) 0.0235(3) Uani 1 1 d . . .
H2 H 0.0317(18) 0.355(3) 0.6792(18) 0.051(7) Uiso 1 1 d . . .
C3 C -0.07393(11) 0.23027(19) 0.56262(10) 0.0220(3) Uani 1 1 d . . .
H3 H -0.1181(15) 0.215(3) 0.5903(14) 0.032(5) Uiso 1 1 d . . .
C4 C -0.09576(11) 0.17558(17) 0.46873(10) 0.0185(3) Uani 1 1 d . . .
H4 H -0.1515(14) 0.119(2) 0.4339(14) 0.023(5) Uiso 1 1 d . . .
C5 C -0.02949(9) 0.20723(16) 0.43084(9) 0.0138(2) Uani 1 1 d . . .
C6 C -0.04895(9) 0.16735(15) 0.32883(9) 0.0134(2) Uani 1 1 d . . .

loop_
_atom_site_aniso_label
_atom_site_aniso_U_11
_atom_site_aniso_U_22
_atom_site_aniso_U_33
_atom_site_aniso_U_23
_atom_site_aniso_U_13
_atom_site_aniso_U_12
Cu1 0.00932(8) 0.01922(9) 0.00906(8) 0.00041(6) 0.00335(6) -0.00265(5)
Cl1 0.01643(15) 0.02883(17) 0.01293(14) 0.00303(12) 0.00565(12) -0.00698(12)
Cl2 0.01328(14) 0.02084(15) 0.01218(13) 0.00041(11) 0.00319(11) -0.00484(11)
N1 0.0129(5) 0.0214(5) 0.0115(5) -0.0011(4) 0.0055(4) -0.0029(4)
N2 0.0160(5) 0.0248(6) 0.0120(5) -0.0027(4) 0.0068(4) -0.0066(4)
N3 0.0099(5) 0.0199(5) 0.0072(5) -0.0007(4) 0.0026(4) -0.0010(4)
C1 0.0193(7) 0.0322(8) 0.0141(6) -0.0057(5) 0.0080(5) -0.0089(6)
C2 0.0262(7) 0.0328(8) 0.0156(6) -0.0070(6) 0.0129(6) -0.0102(6)
C3 0.0244(7) 0.0283(7) 0.0194(7) -0.0049(6) 0.0151(6) -0.0087(6)
C4 0.0176(6) 0.0238(7) 0.0156(6) -0.0036(5) 0.0086(5) -0.0076(5)
C5 0.0132(6) 0.0165(6) 0.0114(5) -0.0004(4) 0.0052(5) -0.0010(5)
C6 0.0115(5) 0.0166(6) 0.0114(5) 0.0002(4) 0.0044(5) 0.0007(4)

loop_
_atom_type_symbol
_atom_type_description
_atom_type_scat_dispersion_real
_atom_type_scat_dispersion_imag
_atom_type_scat_source
C C 0.0033 0.0016 'International Tables Vol C Tables 4.2.6.8 and 6.1.1.4'
H H 0.0000 0.0000 'International Tables Vol C Tables 4.2.6.8 and 6.1.1.4'
N N 0.0061 0.0033 'International Tables Vol C Tables 4.2.6.8 and 6.1.1.4'
Cl Cl 0.1484 0.1585 'International Tables Vol C Tables 4.2.6.8 and 6.1.1.4'
Cu Cu 0.3201 1.2651 'International Tables Vol C Tables 4.2.6.8 and 6.1.1.4'

loop_
_geom_angle_atom_site_label_1
_geom_angle_atom_site_label_2
_geom_angle_atom_site_label_3
_geom_angle
_geom_angle_site_symmetry_1
_geom_angle_site_symmetry_3
_geom_angle_publ_flag
N1 Cu1 N3 80.11(4) . . ?
N1 Cu1 Cl1 161.20(4) . . ?
N3 Cu1 Cl1 94.53(3) . . ?
N1 Cu1 Cl2 93.70(3) . . ?
N3 Cu1 Cl2 173.42(3) . . ?
Cl1 Cu1 Cl2 92.047(12) . . ?
C1 N1 C5 118.67(11) . . ?
C1 N1 Cu1 126.28(9) . . ?
C5 N1 Cu1 114.86(8) . . ?
C6 N3 N3 115.70(12) . 2 ?
C6 N3 Cu1 115.76(8) . . ?
N3 N3 Cu1 127.95(9) 2 . ?
N1 C1 C2 122.02(13) . . ?
C3 C2 C1 119.26(13) . . ?
C2 C3 C4 119.12(13) . . ?
C5 C4 C3 118.45(13) . . ?
N1 C5 C4 122.44(12) . . ?
N1 C5 C6 114.33(11) . . ?
C4 C5 C6 123.08(12) . . ?
N3 C6 N2 125.59(12) . . ?
N3 C6 C5 114.51(11) . . ?
N2 C6 C5 119.90(11) . . ?

loop_
_geom_bond_atom_site_label_1
_geom_bond_atom_site_label_2
_geom_bond_distance
_geom_bond_site_symmetry_2
_geom_bond_publ_flag
Cu1 N1 2.0145(11) . ?
Cu1 N3 2.0216(11) . ?
Cu1 Cl1 2.2493(3) . ?
Cu1 Cl2 2.2883(3) . ?
N1 C1 1.3413(17) . ?
N1 C5 1.3540(16) . ?
N2 C6 1.3265(17) . ?
N3 C6 1.3192(16) . ?
N3 N3 1.412(2) 2 ?
C1 C2 1.3943(19) . ?
C2 C3 1.380(2) . ?
C3 C4 1.3976(19) . ?
C4 C5 1.3875(18) . ?
C5 C6 1.4890(17) . ?

loop_
_geom_torsion_atom_site_label_1
_geom_torsion_atom_site_label_2
_geom_torsion_atom_site_label_3
_geom_torsion_atom_site_label_4
_geom_torsion
_geom_torsion_site_symmetry_1
_geom_torsion_site_symmetry_2
_geom_torsion_site_symmetry_3
_geom_torsion_site_symmetry_4
_geom_torsion_publ_flag
N3 Cu1 N1 C1 -173.23(13) . . . . ?
Cl1 Cu1 N1 C1 -98.49(15) . . . . ?
Cl2 Cu1 N1 C1 9.03(12) . . . . ?
N3 Cu1 N1 C5 1.65(9) . . . . ?
Cl1 Cu1 N1 C5 76.39(15) . . . . ?
Cl2 Cu1 N1 C5 -176.09(9) . . . . ?
N1 Cu1 N3 C6 -5.21(9) . . . . ?
Cl1 Cu1 N3 C6 -167.03(9) . . . . ?
Cl2 Cu1 N3 C6 14.8(4) . . . . ?
N1 Cu1 N3 N3 165.55(9) . . . 2 ?
Cl1 Cu1 N3 N3 3.72(8) . . . 2 ?
Cl2 Cu1 N3 N3 -174.4(2) . . . 2 ?
C5 N1 C1 C2 -2.0(2) . . . . ?
Cu1 N1 C1 C2 172.70(12) . . . . ?
N1 C1 C2 C3 0.6(3) . . . . ?
C1 C2 C3 C4 1.5(2) . . . . ?
C2 C3 C4 C5 -2.1(2) . . . . ?
C1 N1 C5 C4 1.4(2) . . . . ?
Cu1 N1 C5 C4 -173.94(11) . . . . ?
C1 N1 C5 C6 176.98(12) . . . . ?
Cu1 N1 C5 C6 1.69(14) . . . . ?
C3 C4 C5 N1 0.7(2) . . . . ?
C3 C4 C5 C6 -174.57(13) . . . . ?
N3 N3 C6 N2 14.98(17) 2 . . . ?
Cu1 N3 C6 N2 -173.10(11) . . . . ?
N3 N3 C6 C5 -164.43(9) 2 . . . ?
Cu1 N3 C6 C5 7.49(14) . . . . ?
N1 C5 C6 N3 -6.05(17) . . . . ?
C4 C5 C6 N3 169.54(13) . . . . ?
N1 C5 C6 N2 174.50(12) . . . . ?
C4 C5 C6 N2 -9.9(2) . . . . ?
